data_7029172
loop_
_publ_author_name
'Levason, William'
'Reid, Gillian'
'Trayer, Jonathan'
'Zhang, Wenjian'

_publ_section_title
;
 Synthesis, properties and structures of NbOF3 complexes and comparisons
 with NbOCl3 analogues.
;
_journal_issue 9
_journal_name_full 'Dalton transactions (Cambridge, England : 2003)'
_journal_page_first 3649
_journal_page_last 3659
_journal_paper_doi 10.1039/c3dt53322k
_journal_volume 43
_journal_year 2014
_chemical_formula_moiety 'C6 H16 Cl3 N2 Nb O'
_chemical_formula_sum 'C6 H16 Cl3 N2 Nb O'
_chemical_formula_weight 331.47
_chemical_name_systematic
; 
 trichloro(N,N,N',N'-tetramethylethane-1,2-diamine)oxidoniobium(V) 
;
_space_group_crystal_system orthorhombic
_space_group_IT_number 33
_space_group_name_Hall 'P 2c -2n'
_space_group_name_H-M_alt 'P n a 21'
_symmetry_space_group_name_Hall 'P 2c -2n'
_symmetry_space_group_name_H-M 'P n a 21'
_atom_sites_solution_hydrogens geom
_atom_sites_solution_primary direct
_atom_sites_solution_secondary difmap
_audit_creation_date 2013-11-11
_audit_creation_method 'SHELXL-97 + hand edit'
_cell_angle_alpha 90.00
_cell_angle_beta 90.00
_cell_angle_gamma 90.00
_cell_formula_units_Z 4
_cell_length_a 14.352(7)
_cell_length_b 7.368(4)
_cell_length_c 11.781(6)
_cell_measurement_reflns_used 2979
_cell_measurement_temperature 100(2)
_cell_measurement_theta_max 27.5
_cell_measurement_theta_min 2.8
_cell_volume 1245.8(11)
_computing_cell_refinement 'CrystalClear-SM Expert 2.0 r11 (Rigaku, 2011)'
_computing_data_collection 'CrystalClear-SM Expert 2.0 r11 (Rigaku, 2011)'
_computing_data_reduction 'CrystalClear-SM Expert 2.0 r11 (Rigaku, 2011)'
_computing_structure_refinement 'SHELXL-97 (Sheldrick, 2008)'
_computing_structure_solution 'SHELXS-97 (Sheldrick, 1997)'
_diffrn_ambient_temperature 100(2)
_diffrn_detector 'CCD plate'
_diffrn_detector_type 'Rigaku HG Saturn724+ (2x2 bin mode)'
_diffrn_measured_fraction_theta_full 0.989
_diffrn_measured_fraction_theta_max 0.989
_diffrn_measurement_device 'Four-circle \k diffractometer'
_diffrn_measurement_device_type 'Rigaku AFC12 '
_diffrn_measurement_method 'Profile data from \w-scans'
_diffrn_radiation_collimation 'Confocal mirrors, VHF VariMax '
_diffrn_radiation_type MoK\a
_diffrn_radiation_wavelength 0.71073
_diffrn_reflns_av_R_equivalents 0.0196
_diffrn_reflns_av_unetI/netI 0.0345
_diffrn_reflns_limit_h_max 18
_diffrn_reflns_limit_h_min -11
_diffrn_reflns_limit_k_max 7
_diffrn_reflns_limit_k_min -9
_diffrn_reflns_limit_l_max 8
_diffrn_reflns_limit_l_min -15
_diffrn_reflns_number 3500
_diffrn_reflns_theta_full 27.49
_diffrn_reflns_theta_max 27.49
_diffrn_reflns_theta_min 2.84
_diffrn_source 'Rotating anode X-ray tube'
_diffrn_source_type 'Rigaku FR-E+ Superbright'
_diffrn_standards_number 0
_exptl_absorpt_coefficient_mu 1.578
_exptl_absorpt_correction_T_max 1.000
_exptl_absorpt_correction_T_min 0.801
_exptl_absorpt_correction_type multi-scan
_exptl_absorpt_process_details
;Jacobson, R.A. (1998). REQAB. Private communication to the 
 Rigaku Corporation, Tokyo, Japan. 
;
_exptl_crystal_colour colourless
_exptl_crystal_density_diffrn 1.767
_exptl_crystal_density_method 'not measured'
_exptl_crystal_description block
_exptl_crystal_F_000 664
_exptl_crystal_size_max 0.03
_exptl_crystal_size_mid 0.02
_exptl_crystal_size_min 0.02
_refine_diff_density_max 0.596
_refine_diff_density_min -0.529
_refine_diff_density_rms 0.093
_refine_ls_abs_structure_details 'Flack H D (1983), Acta Cryst. A39, 876-881'
_refine_ls_abs_structure_Flack 0.82(15)
_refine_ls_extinction_method none
_refine_ls_goodness_of_fit_ref 1.037
_refine_ls_hydrogen_treatment constr
_refine_ls_matrix_type full
_refine_ls_number_parameters 119
_refine_ls_number_reflns 2135
_refine_ls_number_restraints 2
_refine_ls_restrained_S_all 1.036
_refine_ls_R_factor_all 0.0521
_refine_ls_R_factor_gt 0.0449
_refine_ls_shift/su_max 0.000
_refine_ls_shift/su_mean 0.000
_refine_ls_structure_factor_coef Fsqd
_refine_ls_weighting_details 'w=1/[\s^2^(Fo^2^)+(0.0624P)^2^+1.2782P] where P=(Fo^2^+2Fc^2^)/3'
_refine_ls_weighting_scheme calc
_refine_ls_wR_factor_gt 0.1102
_refine_ls_wR_factor_ref 0.1162
_reflns_number_gt 1874
_reflns_number_total 2135
_reflns_threshold_expression I>2\s(I)
_cod_data_source_file c3dt53322k.txt
_cod_data_source_block 12wz1206a
_cod_depositor_comments
;
The following automatic conversions were performed:

data name '_iucr_refine_instruction_details' was replaced with
'_iucr_refine_instructions_details' as specified in the replacement
file 'data/replacement-values/replacement_tags.lst'.

Automatic conversion script
Id: cif_correct_tags 9268 2022-04-12 08:56:07Z antanas 
;
_cod_database_code 7029172

loop_
_symmetry_equiv_pos_as_xyz
'x, y, z'
'-x, -y, z+1/2'
'x+1/2, -y+1/2, z'
'-x+1/2, y+1/2, z+1/2'

loop_
_atom_site_label
_atom_site_type_symbol
_atom_site_fract_x
_atom_site_fract_y
_atom_site_fract_z
_atom_site_U_iso_or_equiv
_atom_site_adp_type
_atom_site_occupancy
_atom_site_symmetry_multiplicity
_atom_site_calc_flag
_atom_site_refinement_flags
Nb1 Nb 0.36287(4) 0.27773(7) 0.24676(8) 0.0456(2) Uani 1 1 d .
Cl1 Cl 0.44608(17) 0.1771(3) 0.40752(17) 0.0572(5) Uani 1 1 d .
Cl2 Cl 0.2907(3) 0.4397(4) 0.0993(3) 0.1298(18) Uani 1 1 d .
Cl3 Cl 0.4795(2) 0.1775(4) 0.1246(2) 0.0932(11) Uani 1 1 d .
O1 O 0.2794(3) 0.0957(6) 0.2446(8) 0.0780(17) Uani 1 1 d .
N1 N 0.4512(4) 0.5689(7) 0.2776(5) 0.0427(14) Uani 1 1 d .
N2 N 0.2717(5) 0.4511(11) 0.3694(9) 0.080(3) Uani 1 1 d .
C1 C 0.5447(6) 0.5398(13) 0.3268(12) 0.106(5) Uani 1 1 d .
H1A H 0.5398 0.4590 0.3927 0.159 Uiso 1 1 calc R
H1B H 0.5708 0.6566 0.3507 0.159 Uiso 1 1 calc R
H1C H 0.5854 0.4845 0.2698 0.159 Uiso 1 1 calc R
C2 C 0.4615(10) 0.6803(16) 0.1753(11) 0.102(4) Uani 1 1 d .
H2A H 0.4970 0.6129 0.1182 0.153 Uiso 1 1 calc R
H2B H 0.4945 0.7926 0.1944 0.153 Uiso 1 1 calc R
H2C H 0.3997 0.7099 0.1450 0.153 Uiso 1 1 calc R
C3 C 0.3973(8) 0.6703(15) 0.3623(12) 0.087(3) Uani 1 1 d .
H3A H 0.4276 0.6516 0.4369 0.104 Uiso 1 1 calc R
H3B H 0.4032 0.8009 0.3439 0.104 Uiso 1 1 calc R
C4 C 0.3061(11) 0.6345(17) 0.3753(16) 0.180(10) Uani 1 1 d .
H4A H 0.2724 0.7055 0.3171 0.217 Uiso 1 1 calc R
H4B H 0.2874 0.6839 0.4501 0.217 Uiso 1 1 calc R
C5 C 0.2509(13) 0.361(3) 0.4699(14) 0.236(15) Uani 1 1 d D
H5A H 0.3088 0.3204 0.5060 0.354 Uiso 1 1 calc R
H5B H 0.2116 0.2554 0.4534 0.354 Uiso 1 1 calc R
H5C H 0.2177 0.4432 0.5212 0.354 Uiso 1 1 calc R
C6 C 0.1753(7) 0.477(2) 0.324(2) 0.226(14) Uani 1 1 d D
H6A H 0.1777 0.5542 0.2559 0.339 Uiso 1 1 calc R
H6B H 0.1361 0.5346 0.3813 0.339 Uiso 1 1 calc R
H6C H 0.1488 0.3586 0.3033 0.339 Uiso 1 1 calc R

loop_
_atom_site_aniso_label
_atom_site_aniso_U_11
_atom_site_aniso_U_22
_atom_site_aniso_U_33
_atom_site_aniso_U_23
_atom_site_aniso_U_13
_atom_site_aniso_U_12
Nb1 0.0591(3) 0.0250(3) 0.0527(4) -0.0095(4) -0.0118(5) 0.0060(2)
Cl1 0.0936(14) 0.0307(9) 0.0474(10) 0.0047(9) -0.0119(11) 0.0009(9)
Cl2 0.221(4) 0.0439(14) 0.124(2) -0.0119(16) -0.118(3) 0.022(2)
Cl3 0.171(3) 0.0442(12) 0.0642(14) 0.0028(12) 0.0551(18) 0.0322(17)
O1 0.065(3) 0.027(2) 0.142(6) 0.004(5) 0.002(5) 0.006(2)
N1 0.056(3) 0.022(2) 0.050(4) 0.003(3) -0.005(3) -0.007(2)
N2 0.060(4) 0.039(4) 0.141(8) 0.002(5) 0.058(5) 0.006(3)
C1 0.061(5) 0.047(5) 0.209(14) 0.044(7) -0.045(6) -0.029(4)
C2 0.157(12) 0.061(6) 0.089(8) 0.037(6) -0.006(8) -0.037(8)
C3 0.118(8) 0.043(5) 0.101(8) -0.040(6) -0.004(7) -0.006(6)
C4 0.202(14) 0.081(8) 0.26(2) -0.112(12) 0.183(15) -0.077(10)
C5 0.31(2) 0.153(15) 0.25(2) 0.091(15) 0.25(2) 0.117(16)
C6 0.081(8) 0.150(14) 0.45(4) 0.07(2) 0.068(15) 0.070(10)

loop_
_atom_type_symbol
_atom_type_description
_atom_type_scat_dispersion_real
_atom_type_scat_dispersion_imag
_atom_type_scat_source
C C 0.0033 0.0016 'International Tables Vol C Tables 4.2.6.8 and 6.1.1.4'
H H 0.0000 0.0000 'International Tables Vol C Tables 4.2.6.8 and 6.1.1.4'
N N 0.0061 0.0033 'International Tables Vol C Tables 4.2.6.8 and 6.1.1.4'
O O 0.0106 0.0060 'International Tables Vol C Tables 4.2.6.8 and 6.1.1.4'
Cl Cl 0.1484 0.1585 'International Tables Vol C Tables 4.2.6.8 and 6.1.1.4'
Nb Nb -2.0727 0.6215 'International Tables Vol C Tables 4.2.6.8 and 6.1.1.4'

loop_
_geom_angle_atom_site_label_1
_geom_angle_atom_site_label_2
_geom_angle_atom_site_label_3
_geom_angle
O1 Nb1 N2 92.5(3)
O1 Nb1 Cl3 103.5(2)
N2 Nb1 Cl3 163.9(2)
O1 Nb1 Cl2 94.3(3)
N2 Nb1 Cl2 86.1(3)
Cl3 Nb1 Cl2 91.21(16)
O1 Nb1 Cl1 96.5(3)
N2 Nb1 Cl1 87.6(3)
Cl3 Nb1 Cl1 91.87(10)
Cl2 Nb1 Cl1 167.70(10)
O1 Nb1 N1 166.6(3)
N2 Nb1 N1 74.1(2)
Cl3 Nb1 N1 89.86(16)
Cl2 Nb1 N1 84.00(15)
Cl1 Nb1 N1 84.09(15)
C2 N1 C3 109.1(8)
C2 N1 C1 108.2(8)
C3 N1 C1 106.6(8)
C2 N1 Nb1 114.2(6)
C3 N1 Nb1 105.5(5)
C1 N1 Nb1 113.0(4)
C5 N2 C4 118.7(14)
C5 N2 C6 99.8(9)
C4 N2 C6 102.5(12)
C5 N2 Nb1 112.7(8)
C4 N2 Nb1 110.6(6)
C6 N2 Nb1 111.4(11)
N1 C1 H1A 109.5
N1 C1 H1B 109.5
H1A C1 H1B 109.5
N1 C1 H1C 109.5
H1A C1 H1C 109.5
H1B C1 H1C 109.5
N1 C2 H2A 109.5
N1 C2 H2B 109.5
H2A C2 H2B 109.5
N1 C2 H2C 109.5
H2A C2 H2C 109.5
H2B C2 H2C 109.5
C4 C3 N1 119.4(8)
C4 C3 H3A 107.5
N1 C3 H3A 107.5
C4 C3 H3B 107.5
N1 C3 H3B 107.5
H3A C3 H3B 107.0
C3 C4 N2 120.9(12)
C3 C4 H4A 107.1
N2 C4 H4A 107.1
C3 C4 H4B 107.1
N2 C4 H4B 107.1
H4A C4 H4B 106.8
N2 C5 H5A 109.5
N2 C5 H5B 109.5
H5A C5 H5B 109.5
N2 C5 H5C 109.5
H5A C5 H5C 109.5
H5B C5 H5C 109.5
N2 C6 H6A 109.5
N2 C6 H6B 109.5
H6A C6 H6B 109.5
N2 C6 H6C 109.5
H6A C6 H6C 109.5
H6B C6 H6C 109.5

loop_
_geom_bond_atom_site_label_1
_geom_bond_atom_site_label_2
_geom_bond_distance
Nb1 O1 1.798(5)
Nb1 N2 2.331(8)
Nb1 Cl3 2.328(3)
Nb1 Cl2 2.348(3)
Nb1 Cl1 2.358(2)
Nb1 N1 2.518(5)
N1 C2 1.466(12)
N1 C3 1.467(12)
N1 C1 1.478(10)
N2 C5 1.390(15)
N2 C4 1.441(13)
N2 C6 1.498(16)
C1 H1A 0.9800
C1 H1B 0.9800
C1 H1C 0.9800
C2 H2A 0.9800
C2 H2B 0.9800
C2 H2C 0.9800
C3 C4 1.343(16)
C3 H3A 0.9900
C3 H3B 0.9900
C4 H4A 0.9900
C4 H4B 0.9900
C5 H5A 0.9800
C5 H5B 0.9800
C5 H5C 0.9800
C6 H6A 0.9800
C6 H6B 0.9800
C6 H6C 0.9800
